data_2014326
loop_
_publ_author_name
'Corr\^ea, Rodrigo S.'
'Santana, Sarita A.'
'Salloum, Rog\^erio '
'Silva, Rosalice M.'
'Doriguetto, Ant\^onio C.'

_publ_section_title
;
 A triclinic polymorph of 1,3-thiazolidine-2-thione
 (2-mercaptothiazoline)
;
_journal_coeditor_code FA1178
_journal_issue 3
_journal_name_full 'Acta Crystallographica Section C'
_journal_page_first o115
_journal_page_last o117
_journal_paper_doi 10.1107/S0108270106002484
_journal_volume 62
_journal_year 2006
_chemical_formula_iupac 'C3 H5 N S2'
_chemical_formula_moiety 'C3 H5 N S2'
_chemical_formula_sum 'C3 H5 N S2'
_chemical_formula_weight 119.22
_chemical_name_common 2-mercaptothiazoline
_chemical_name_systematic
;
1,3-thiazolidine-2-thione
;
_space_group_IT_number 2
_symmetry_cell_setting triclinic
_symmetry_space_group_name_Hall '-P 1'
_symmetry_space_group_name_H-M 'P -1'
_audit_creation_method 'WinGX routine CIF_UPDATE'
_cell_angle_alpha 84.121(2)
_cell_angle_beta 73.816(3)
_cell_angle_gamma 71.792(3)
_cell_formula_units_Z 2
_cell_length_a 5.4845(2)
_cell_length_b 6.4997(3)
_cell_length_c 7.6758(3)
_cell_measurement_reflns_used 5798
_cell_measurement_temperature 120(2)
_cell_measurement_theta_max 27.485
_cell_measurement_theta_min 0.407
_cell_volume 249.587(19)
_computing_cell_refinement 'SCALEPACK (Otwinowski & Minor, 1997)'
_computing_data_collection 'COLLECT (Nonius, 1998)'
_computing_data_reduction 'SCALEPACK and DENZO (Otwinowski & Minor, 1997)'
_computing_molecular_graphics 'ORTEP-3 for Windows (Farrugia, 1997) and MERCURY (Bruno <i>et al.</i>,  2002)'
_computing_publication_material 'WinGX (Farrugia, 1999) and enCIFer (Allen <i>et al.</i>,  2004)'
_computing_structure_refinement 'SHELXL97 (Sheldrick, 1997)'
_computing_structure_solution 'SHELXS97 (Sheldrick, 1997)'
_diffrn_ambient_temperature 150(2)
_diffrn_detector_area_resol_mean 9
_diffrn_measured_fraction_theta_full 0.995
_diffrn_measured_fraction_theta_max 0.995
_diffrn_measurement_device '95mm CCD camera on \k-goniostat'
_diffrn_measurement_device_type 'Nonius KappaCCD'
_diffrn_measurement_method '\f scans and \w scans with \k offsets'
_diffrn_radiation_monochromator 'horizonally mounted graphite crystal'
_diffrn_radiation_source 'fine-focus sealed tube'
_diffrn_radiation_type MoK\a
_diffrn_radiation_wavelength 0.71073
_diffrn_reflns_av_R_equivalents 0.0730
_diffrn_reflns_av_sigmaI/netI 0.0298
_diffrn_reflns_limit_h_max 6
_diffrn_reflns_limit_h_min -6
_diffrn_reflns_limit_k_max 7
_diffrn_reflns_limit_k_min -7
_diffrn_reflns_limit_l_max 9
_diffrn_reflns_limit_l_min -9
_diffrn_reflns_number 7240
_diffrn_reflns_theta_full 25.00
_diffrn_reflns_theta_max 25.00
_diffrn_reflns_theta_min 2.76
_diffrn_standards_number 0
_exptl_absorpt_coefficient_mu 0.898
_exptl_absorpt_correction_T_max 0.9840
_exptl_absorpt_correction_T_min 0.9190
_exptl_absorpt_correction_type multi-scan
_exptl_absorpt_process_details '(Blessing, 1995)'
_exptl_crystal_colour colorless
_exptl_crystal_density_diffrn 1.586
_exptl_crystal_density_method 'not measured'
_exptl_crystal_description needle
_exptl_crystal_F_000 124
_exptl_crystal_size_max 0.08
_exptl_crystal_size_mid 0.04
_exptl_crystal_size_min 0.02
_refine_diff_density_max 0.258
_refine_diff_density_min -0.198
_refine_ls_extinction_method none
_refine_ls_goodness_of_fit_ref 1.072
_refine_ls_hydrogen_treatment mixed
_refine_ls_matrix_type full
_refine_ls_number_parameters 59
_refine_ls_number_reflns 880
_refine_ls_number_restraints 0
_refine_ls_restrained_S_all 1.072
_refine_ls_R_factor_gt 0.0259
_refine_ls_shift/su_max 0
_refine_ls_structure_factor_coef Fsqd
_refine_ls_weighting_details 'calc w=1/[\s^2^(Fo^2^)+(0.027P)^2^+0.1265P] where P=(Fo^2^+2Fc^2^)/3'
_refine_ls_weighting_scheme calc
_refine_ls_wR_factor_ref 0.0628
_reflns_number_gt 781
_reflns_number_total 880
_reflns_threshold_expression I>2\s(I)
_cod_data_source_file fa1178.cif
_cod_data_source_block 2
_cod_depositor_comments
;
The following automatic conversions were performed:
'_geom_bond_publ_flag' value 'YES' changed to 'yes' according to
'/home/saulius/struct/CIF-dictionaries/cif_core.dic' dictionary named
'cif_core.dic' version 2.4.1 from 2010-06-29 (6 times).

Automatic conversion script
Id: cif_fix_enum 1527 2010-12-29 10:47:43Z saulius 

The following automatic conversions were performed:

'_geom_bond_publ_flag' value 'YES' changed to 'yes' according to
/home/saulius/struct/CIF-dictionaries/cif_core.dic dictionary named
'cif_core.dic' version 2.4.1 from 2010-06-29 (6
times).

'_geom_angle_publ_flag' value 'YES' changed to 'yes'
according to /home/saulius/struct/CIF-dictionaries/cif_core.dic
dictionary named 'cif_core.dic' version 2.4.1 from 2010-06-29 (7
times).

Automatic conversion script
Id: cif_fix_values 1715 2011-07-08 13:25:40Z adriana 
;
_cod_original_cell_volume 249.587(18)
_cod_database_code 2014326
_cod_database_fobs_code 2014326

loop_
_symmetry_equiv_pos_site_id
_symmetry_equiv_pos_as_xyz
1 x,y,z
2 -x,-y,-z

loop_
_atom_site_type_symbol
_atom_site_label
_atom_site_fract_x
_atom_site_fract_y
_atom_site_fract_z
_atom_site_U_iso_or_equiv
_atom_site_adp_type
_atom_site_calc_flag
_atom_site_refinement_flags
_atom_site_occupancy
_atom_site_disorder_assembly
_atom_site_disorder_group
S S1 -0.33251(9) 0.27135(7) 0.38475(6) 0.02432(17) Uani d . 1 . .
S S2 0.20397(10) 0.03245(8) 0.16268(7) 0.02918(18) Uani d . 1 . .
N N1 -0.1418(3) -0.1560(2) 0.3241(2) 0.0219(4) Uani d . 1 . .
C C3 -0.1110(4) 0.0391(3) 0.3000(2) 0.0197(4) Uani d . 1 . .
C C2 0.3062(4) -0.2574(3) 0.1302(3) 0.0252(4) Uani d . 1 . .
H H2A 0.3492 -0.2892 -0.0002 0.03 Uiso calc R 1 . .
H H2B 0.4659 -0.3288 0.1747 0.03 Uiso calc R 1 . .
C C1 0.0745(4) -0.3402(3) 0.2374(3) 0.0302(5) Uani d . 1 . .
H H1A 0.0153 -0.4105 0.155 0.036 Uiso calc R 1 . .
H H1B 0.1306 -0.4481 0.3303 0.036 Uiso calc R 1 . .
H H1 -0.282(5) -0.175(4) 0.390(3) 0.032(6) Uiso d . 1 . .

loop_
_atom_site_aniso_label
_atom_site_aniso_U_11
_atom_site_aniso_U_22
_atom_site_aniso_U_33
_atom_site_aniso_U_12
_atom_site_aniso_U_13
_atom_site_aniso_U_23
S1 0.0222(3) 0.0192(3) 0.0273(3) -0.0048(2) -0.0005(2) -0.0026(2)
S2 0.0232(3) 0.0230(3) 0.0353(3) -0.0096(2) 0.0066(2) -0.0050(2)
N1 0.0180(8) 0.0207(9) 0.0243(8) -0.0075(7) 0.0009(7) -0.0009(7)
C3 0.0185(9) 0.0230(10) 0.0173(9) -0.0057(8) -0.0046(7) -0.0002(7)
C2 0.0238(10) 0.0227(11) 0.0232(10) -0.0036(8) -0.0005(8) -0.0010(8)
C1 0.0239(11) 0.0210(11) 0.0408(12) -0.0054(8) -0.0005(9) -0.0060(9)

loop_
_atom_type_symbol
_atom_type_description
_atom_type_scat_dispersion_real
_atom_type_scat_dispersion_imag
_atom_type_scat_source
C C 0.0033 0.0016 'International Tables Vol C Tables 4.2.6.8 and 6.1.1.4'
H H 0 0 'International Tables Vol C Tables 4.2.6.8 and 6.1.1.4'
N N 0.0061 0.0033 'International Tables Vol C Tables 4.2.6.8 and 6.1.1.4'
S S 0.1246 0.1234 'International Tables Vol C Tables 4.2.6.8 and 6.1.1.4'

loop_
_geom_angle_atom_site_label_1
_geom_angle_atom_site_label_2
_geom_angle_atom_site_label_3
_geom_angle
_geom_angle_publ_flag
C3 S2 C2 93.76(9) yes
C3 N1 C1 119.46(17) yes
N1 C3 S1 127.31(15) yes
N1 C3 S2 111.40(14) yes
S1 C3 S2 121.28(11) yes
C1 C2 S2 107.26(13) yes
N1 C1 C2 108.11(15) yes
N1 C1 H1A 110.1 ?
C2 C1 H1A 110.1 ?
N1 C1 H1B 110.1 ?
C2 C1 H1B 110.1 ?
H1A C1 H1B 108.4 ?
C1 C2 H2A 110.3 ?
S2 C2 H2A 110.3 ?
C1 C2 H2B 110.3 ?
S2 C2 H2B 110.3 ?
H2A C2 H2B 108.5 ?
C3 N1 H1 120.8(16) ?
C1 N1 H1 119.7(16) ?

loop_
_geom_bond_atom_site_label_1
_geom_bond_atom_site_label_2
_geom_bond_site_symmetry_2
_geom_bond_distance
_geom_bond_publ_flag
S1 C3 . 1.671(2) yes
S2 C3 . 1.745(2) yes
S2 C2 . 1.812(2) yes
N1 C3 . 1.319(2) yes
N1 C1 . 1.456(2) yes
C2 C1 . 1.528(3) yes
N1 H1 . 0.83(2) ?
C2 H2A . 0.99 ?
C2 H2B . 0.99 ?
C1 H1A . 0.99 ?
C1 H1B . 0.99 ?

loop_
_geom_hbond_atom_site_label_D
_geom_hbond_atom_site_label_H
_geom_hbond_atom_site_label_A
_geom_hbond_site_symmetry_A
_geom_hbond_distance_DH
_geom_hbond_distance_HA
_geom_hbond_distance_DA
_geom_hbond_angle_DHA
_geom_hbond_publ_flag
N1 H1 S1 2_456 0.83(3) 2.53(3) 3.359(2) 172(2) yes

loop_
_cod_related_entry_id
_cod_related_entry_database
_cod_related_entry_code
1 ChemSpider 2005898
